data_7701533
loop_
_publ_author_name
'Gusev, Alexey'
'Nemec, Ivan'
'Herchel, Radovan'
'Riush, Irina'
'Titi\<s, J\'an'
'Bo\<ca, Roman'
'Lyssenko, Konstantin'
'Kiskin, Mikhail'
'Eremenko, Igor'
'Linert, Wolfgang'

_publ_section_title
;
 Structural and magnetic characterization of Ni(ii), Co(ii), and Fe(ii)
 binuclear complexes on a bis(pyridyl-triazolyl)alkane basis.
;
_journal_issue 28
_journal_name_full 'Dalton transactions (Cambridge, England : 2003)'
_journal_page_first 10526
_journal_page_last 10536
_journal_paper_doi 10.1039/c9dt01391a
_journal_volume 48
_journal_year 2019
_chemical_formula_sum 'C44 H56 Cl2 N16 Ni2 O18'
_chemical_formula_weight 1285.36
_space_group_crystal_system monoclinic
_space_group_IT_number 14
_space_group_name_Hall '-P 2ybc'
_space_group_name_H-M_alt 'P 1 21/c 1'
_atom_sites_solution_hydrogens mixed
_audit_creation_method SHELXL-2014/7
_audit_update_record
;
2019-06-04 deposited with the CCDC.	2019-06-06 downloaded from the CCDC.
;
_cell_angle_alpha 90
_cell_angle_beta 125.061(18)
_cell_angle_gamma 90
_cell_formula_units_Z 2
_cell_length_a 14.649(5)
_cell_length_b 12.745(5)
_cell_length_c 17.960(4)
_cell_measurement_reflns_used 11860
_cell_measurement_temperature 150(2)
_cell_measurement_theta_max 26.824
_cell_measurement_theta_min 2.962
_cell_volume 2744.7(17)
_computing_cell_refinement 'CrysAlis RED, Oxford Diffraction Ltd.'
_computing_data_collection 'CrysAlis CCD, Oxford Diffraction Ltd.'
_computing_data_reduction 'CrysAlis RED, Oxford Diffraction Ltd.'
_computing_molecular_graphics 'MERCURY (Macrae et al., 2006)'
_computing_publication_material ' enCIFer (Allen et al., 2004)'
_computing_structure_refinement 'SHELXL97 (Sheldrick, 2014)'
_computing_structure_solution 'SHELXS97 (Sheldrick, 2014)'
_diffrn_ambient_temperature 150(2)
_diffrn_measured_fraction_theta_full 0.906
_diffrn_measured_fraction_theta_max 0.906
_diffrn_measurement_device_type 'Xcalibur, Sapphire2, large Be window'
_diffrn_radiation_type MoK\a
_diffrn_radiation_wavelength 0.71073
_diffrn_reflns_av_R_equivalents 0.0412
_diffrn_reflns_av_unetI/netI 0.0543
_diffrn_reflns_Laue_measured_fraction_full 0.906
_diffrn_reflns_Laue_measured_fraction_max 0.906
_diffrn_reflns_limit_h_max 12
_diffrn_reflns_limit_h_min -16
_diffrn_reflns_limit_k_max 11
_diffrn_reflns_limit_k_min -15
_diffrn_reflns_limit_l_max 21
_diffrn_reflns_limit_l_min -21
_diffrn_reflns_number 10822
_diffrn_reflns_point_group_measured_fraction_full 0.906
_diffrn_reflns_point_group_measured_fraction_max 0.906
_diffrn_reflns_theta_full 24.999
_diffrn_reflns_theta_max 24.999
_diffrn_reflns_theta_min 3.173
_exptl_absorpt_coefficient_mu 0.870
_exptl_absorpt_correction_T_max 1.00000
_exptl_absorpt_correction_T_min 0.92334
_exptl_absorpt_correction_type multi-scan
_exptl_absorpt_process_details
;
CrysAlis RED, Oxford Diffraction Ltd.,
Version 1.171.33.52 (release 06-11-2009 CrysAlis171 .NET)
(compiled Nov  6 2009,16:24:50)
Empirical absorption correction using spherical harmonics,
 implemented in SCALE3 ABSPACK scaling algorithm.
;
_exptl_crystal_colour blue
_exptl_crystal_density_diffrn 1.555
_exptl_crystal_description prism
_exptl_crystal_F_000 1332
_exptl_crystal_size_max 0.260
_exptl_crystal_size_mid 0.240
_exptl_crystal_size_min 0.200
_refine_diff_density_max 0.647
_refine_diff_density_min -0.616
_refine_diff_density_rms 0.114
_refine_ls_extinction_method none
_refine_ls_goodness_of_fit_ref 0.949
_refine_ls_hydrogen_treatment mixed
_refine_ls_matrix_type full
_refine_ls_number_parameters 384
_refine_ls_number_reflns 4380
_refine_ls_number_restraints 7
_refine_ls_restrained_S_all 0.948
_refine_ls_R_factor_all 0.0705
_refine_ls_R_factor_gt 0.0474
_refine_ls_shift/su_max 0.001
_refine_ls_shift/su_mean 0.000
_refine_ls_structure_factor_coef Fsqd
_refine_ls_weighting_details 'w=1/[\s^2^(Fo^2^)+(0.0946P)^2^] where P=(Fo^2^+2Fc^2^)/3'
_refine_ls_weighting_scheme calc
_refine_ls_wR_factor_gt 0.1225
_refine_ls_wR_factor_ref 0.1321
_reflns_Friedel_coverage 0.000
_reflns_number_gt 3236
_reflns_number_total 4380
_reflns_threshold_expression 'I > 2\s(I)'
_cod_data_source_file c9dt01391a2.cif
_cod_data_source_block 5a
_cod_original_cell_volume 2744.7(16)
_cod_original_sg_symbol_H-M 'P 21/c'
_cod_database_code 7701533
_shelx_shelxl_version_number 2014/7
_shelx_space_group_comment
;
The symmetry employed for this shelxl refinement is uniquely defined
by the following loop, which should always be used as a source of
symmetry information in preference to the above space-group names.
They are only intended as comments.
;
_shelx_estimated_absorpt_t_min 0.805
_shelx_estimated_absorpt_t_max 0.845

loop_
_space_group_symop_operation_xyz
'x, y, z'
'-x, y+1/2, -z+1/2'
'-x, -y, -z'
'x, -y-1/2, z-1/2'

loop_
_atom_site_label
_atom_site_type_symbol
_atom_site_fract_x
_atom_site_fract_y
_atom_site_fract_z
_atom_site_U_iso_or_equiv
_atom_site_adp_type
_atom_site_occupancy
_atom_site_site_symmetry_order
_atom_site_calc_flag
_atom_site_refinement_flags_posn
_atom_site_refinement_flags_adp
Ni1 Ni 0.58799(4) 0.67760(3) 0.48149(3) 0.01843(17) Uani 1 1 d . .
O1 O 0.4585(2) 0.57128(17) 0.40290(14) 0.0211(6) Uani 1 1 d D .
O2 O 0.6158(2) 0.57337(17) 0.58191(14) 0.0206(6) Uani 1 1 d . .
N1 N 0.6926(3) 0.6010(2) 0.45547(18) 0.0232(7) Uani 1 1 d . .
N2 N 0.8053(3) 0.5282(2) 0.43031(19) 0.0291(8) Uani 1 1 d . .
H1N2 H 0.8575 0.4865 0.4371 0.035 Uiso 1 1 calc R U
N3 N 0.7465(3) 0.5972(2) 0.3609(2) 0.0308(8) Uani 1 1 d . .
N4 N 0.5496(3) 0.7595(2) 0.36615(17) 0.0215(7) Uani 1 1 d . .
N5 N 0.4989(3) 0.7781(2) 0.50974(17) 0.0213(7) Uani 1 1 d . .
N6 N 0.4098(3) 0.8848(2) 0.5397(2) 0.0290(8) Uani 1 1 d . .
H1N6 H 0.3547 0.9131 0.5392 0.035 Uiso 1 1 calc R U
N7 N 0.5141(3) 0.9235(2) 0.5868(2) 0.0278(8) Uani 1 1 d . .
N8 N 0.7143(3) 0.7860(2) 0.56811(18) 0.0205(7) Uani 1 1 d . .
C1 C 0.8308(4) 0.4738(3) 0.5755(2) 0.0324(10) Uani 1 1 d . .
H1A H 0.7815 0.4747 0.5966 0.039 Uiso 1 1 calc R U
H1B H 0.9000 0.5120 0.6212 0.039 Uiso 1 1 calc R U
C2 C 0.7742(3) 0.5314(3) 0.4871(2) 0.0247(9) Uani 1 1 d . .
C3 C 0.6807(3) 0.6409(3) 0.3795(2) 0.0216(8) Uani 1 1 d . .
C4 C 0.6044(3) 0.7273(3) 0.3304(2) 0.0216(8) Uani 1 1 d . .
C5 C 0.5929(4) 0.7762(3) 0.2572(2) 0.0301(9) Uani 1 1 d . .
H5 H 0.6320 0.7514 0.2330 0.036 Uiso 1 1 calc R U
C6 C 0.5231(4) 0.8623(3) 0.2196(2) 0.0348(10) Uani 1 1 d . .
H6 H 0.5140 0.8979 0.1693 0.042 Uiso 1 1 calc R U
C7 C 0.4675(4) 0.8957(3) 0.2553(2) 0.0337(10) Uani 1 1 d . .
H7 H 0.4191 0.9547 0.2303 0.040 Uiso 1 1 calc R U
C8 C 0.4829(3) 0.8422(3) 0.3286(2) 0.0257(9) Uani 1 1 d . .
H8 H 0.4439 0.8656 0.3533 0.031 Uiso 1 1 calc R U
C9 C 0.8187(4) 0.7894(3) 0.5918(2) 0.0268(10) Uani 1 1 d . .
H9 H 0.8429 0.7356 0.5703 0.032 Uiso 1 1 calc R U
C10 C 0.8933(4) 0.8668(3) 0.6459(2) 0.0317(9) Uani 1 1 d . .
H10 H 0.9669 0.8668 0.6609 0.038 Uiso 1 1 calc R U
C11 C 0.8590(4) 0.9441(3) 0.6778(3) 0.0345(11) Uani 1 1 d . .
H11 H 0.9089 0.9984 0.7154 0.041 Uiso 1 1 calc R U
C12 C 0.7519(4) 0.9423(3) 0.6550(2) 0.0307(10) Uani 1 1 d . .
H12 H 0.7274 0.9945 0.6775 0.037 Uiso 1 1 calc R U
C13 C 0.6805(3) 0.8634(3) 0.5988(2) 0.0231(9) Uani 1 1 d . .
C14 C 0.5650(3) 0.8570(3) 0.5667(2) 0.0220(9) Uani 1 1 d . .
C15 C 0.3999(4) 0.7982(3) 0.4936(2) 0.0253(9) Uani 1 1 d . .
C16 C 0.2944(4) 0.7376(3) 0.4357(3) 0.0327(10) Uani 1 1 d . .
H16A H 0.3101 0.6724 0.4149 0.039 Uiso 1 1 calc R U
H16B H 0.2407 0.7796 0.3811 0.039 Uiso 1 1 calc R U
C17 C 0.2412(4) 0.7089(3) 0.4853(3) 0.0348(10) Uani 1 1 d . .
H17A H 0.2968 0.6719 0.5425 0.042 Uiso 1 1 calc R U
H17B H 0.2194 0.7740 0.5014 0.042 Uiso 1 1 calc R U
C18 C 0.1392(4) 0.6396(3) 0.4282(3) 0.0350(10) Uani 1 1 d . .
H18A H 0.0922 0.6680 0.3656 0.042 Uiso 1 1 calc R U
H18B H 0.0949 0.6415 0.4539 0.042 Uiso 1 1 calc R U
C20 C 0.4544(3) 0.4991(2) 0.4481(2) 0.0168(8) Uani 1 1 d . .
O3 O 0.0480(3) 0.8895(3) 0.0803(2) 0.0556(9) Uani 1 1 d . .
O4 O 0.2230(3) 0.8610(3) 0.2145(2) 0.0530(9) Uani 1 1 d . .
O5 O 0.0608(3) 0.8337(2) 0.2083(2) 0.0483(9) Uani 1 1 d . .
O6 O 0.1083(3) 0.7189(2) 0.1364(3) 0.0652(11) Uani 1 1 d . .
Cl1 Cl 0.11039(9) 0.82583(7) 0.15968(6) 0.0327(3) Uani 1 1 d . .
O1S O 0.0429(3) 0.5843(3) 0.9096(2) 0.0619(10) Uani 1 1 d . .
C1S C -0.0457(4) 0.6241(3) 0.8777(3) 0.0403(11) Uani 1 1 d . .
C2S C -0.0897(5) 0.6503(5) 0.9332(3) 0.0639(16) Uani 1 1 d . .
H2S1 H -0.0468 0.6120 0.9910 0.096 Uiso 1 1 calc R U
H2S2 H -0.1684 0.6300 0.8995 0.096 Uiso 1 1 calc R U
H2S3 H -0.0826 0.7259 0.9453 0.096 Uiso 1 1 calc R U
C3S C -0.1197(5) 0.6575(5) 0.7816(3) 0.0723(18) Uani 1 1 d . .
H3S1 H -0.0777 0.6578 0.7544 0.109 Uiso 1 1 calc R U
H3S2 H -0.1479 0.7282 0.7784 0.109 Uiso 1 1 calc R U
H3S3 H -0.1825 0.6086 0.7481 0.109 Uiso 1 1 calc R U
O2S O 0.2600(3) 0.9825(2) 0.55601(18) 0.0397(7) Uani 1 1 d D .
O3S O 0.2884(5) 0.5763(4) 0.2122(2) 0.116(2) Uani 1 1 d D .
H2SA H 0.266(5) 0.966(6) 0.605(2) 0.139 Uiso 1 1 d D U
H2SB H 0.192(2) 0.972(6) 0.513(3) 0.139 Uiso 1 1 d D U
H3SB H 0.344(3) 0.585(5) 0.2674(14) 0.139 Uiso 1 1 d D U
H3SA H 0.237(4) 0.615(5) 0.205(4) 0.139 Uiso 1 1 d D U

loop_
_atom_site_aniso_label
_atom_site_aniso_U_11
_atom_site_aniso_U_22
_atom_site_aniso_U_33
_atom_site_aniso_U_23
_atom_site_aniso_U_13
_atom_site_aniso_U_12
Ni1 0.0233(3) 0.0128(2) 0.0182(2) 0.00040(15) 0.0113(2) 0.00128(19)
O1 0.0284(17) 0.0155(11) 0.0165(11) 0.0024(9) 0.0114(11) 0.0012(11)
O2 0.0241(16) 0.0165(12) 0.0183(11) -0.0011(9) 0.0104(11) -0.0025(11)
N1 0.027(2) 0.0153(14) 0.0254(15) -0.0026(11) 0.0142(14) 0.0003(13)
N2 0.026(2) 0.0262(16) 0.0350(17) -0.0016(13) 0.0177(16) 0.0071(15)
N3 0.034(2) 0.0270(17) 0.0329(17) -0.0035(13) 0.0204(16) 0.0006(15)
N4 0.026(2) 0.0149(14) 0.0221(14) -0.0011(11) 0.0126(14) -0.0008(13)
N5 0.029(2) 0.0144(14) 0.0193(14) -0.0008(10) 0.0128(14) -0.0013(13)
N6 0.030(2) 0.0237(17) 0.0345(17) -0.0028(13) 0.0187(16) 0.0063(15)
N7 0.027(2) 0.0235(16) 0.0311(16) -0.0022(12) 0.0156(16) 0.0029(15)
N8 0.023(2) 0.0178(15) 0.0211(14) 0.0024(11) 0.0133(14) 0.0021(13)
C1 0.035(3) 0.024(2) 0.032(2) 0.0021(15) 0.0157(19) 0.0012(18)
C2 0.025(2) 0.0149(17) 0.0298(18) -0.0014(14) 0.0136(17) 0.0006(16)
C3 0.022(2) 0.0202(17) 0.0215(17) -0.0073(13) 0.0121(16) -0.0027(16)
C4 0.024(2) 0.0180(17) 0.0200(17) -0.0046(13) 0.0109(16) -0.0043(16)
C5 0.034(3) 0.032(2) 0.0247(18) -0.0020(15) 0.0172(18) -0.0052(19)
C6 0.040(3) 0.035(2) 0.0227(19) 0.0084(16) 0.0139(19) -0.003(2)
C7 0.037(3) 0.026(2) 0.033(2) 0.0107(15) 0.0162(19) 0.0060(18)
C8 0.025(3) 0.0231(19) 0.0291(19) 0.0041(14) 0.0159(18) 0.0045(16)
C9 0.027(3) 0.0209(19) 0.0308(19) -0.0004(14) 0.0160(19) 0.0039(16)
C10 0.023(3) 0.028(2) 0.034(2) -0.0021(16) 0.0106(18) -0.0032(18)
C11 0.033(3) 0.026(2) 0.036(2) -0.0104(16) 0.015(2) -0.0085(18)
C12 0.034(3) 0.023(2) 0.033(2) -0.0074(15) 0.0180(19) -0.0035(18)
C13 0.031(3) 0.0160(17) 0.0204(17) 0.0012(13) 0.0134(17) 0.0016(16)
C14 0.026(3) 0.0174(17) 0.0217(17) 0.0023(13) 0.0130(17) 0.0006(16)
C15 0.031(3) 0.0217(19) 0.0232(18) 0.0018(13) 0.0155(18) 0.0039(17)
C16 0.026(3) 0.030(2) 0.037(2) -0.0038(16) 0.0158(19) 0.0011(18)
C17 0.036(3) 0.025(2) 0.041(2) -0.0028(16) 0.021(2) 0.0031(18)
C18 0.034(3) 0.026(2) 0.044(2) 0.0043(16) 0.022(2) 0.0050(19)
C20 0.018(2) 0.0144(17) 0.0202(17) -0.0005(12) 0.0118(16) 0.0053(15)
O3 0.037(2) 0.069(2) 0.0510(18) 0.0197(16) 0.0200(16) -0.0040(17)
O4 0.025(2) 0.063(2) 0.0531(18) -0.0026(15) 0.0118(15) -0.0121(17)
O5 0.054(3) 0.0482(19) 0.0567(19) -0.0083(14) 0.0398(18) -0.0113(16)
O6 0.073(3) 0.0339(17) 0.091(3) -0.0225(17) 0.048(2) -0.0066(18)
Cl1 0.0320(7) 0.0261(5) 0.0410(5) -0.0052(4) 0.0215(5) -0.0059(4)
O1S 0.048(3) 0.068(2) 0.0473(19) 0.0036(16) 0.0145(17) 0.025(2)
C1S 0.040(3) 0.034(2) 0.035(2) -0.0007(17) 0.015(2) -0.004(2)
C2S 0.066(5) 0.074(4) 0.054(3) -0.004(3) 0.036(3) -0.009(3)
C3S 0.051(4) 0.116(5) 0.044(3) 0.016(3) 0.024(3) 0.011(4)
O2S 0.031(2) 0.0456(17) 0.0389(15) -0.0060(13) 0.0179(14) 0.0114(15)
O3S 0.119(4) 0.142(4) 0.0284(18) -0.005(2) 0.008(2) 0.086(4)

loop_
_atom_type_symbol
_atom_type_description
_atom_type_scat_dispersion_real
_atom_type_scat_dispersion_imag
_atom_type_scat_source
C C 0.0033 0.0016 'International Tables Vol C Tables 4.2.6.8 and 6.1.1.4'
H H 0.0000 0.0000 'International Tables Vol C Tables 4.2.6.8 and 6.1.1.4'
N N 0.0061 0.0033 'International Tables Vol C Tables 4.2.6.8 and 6.1.1.4'
O O 0.0106 0.0060 'International Tables Vol C Tables 4.2.6.8 and 6.1.1.4'
Ni Ni 0.3393 1.1124 'International Tables Vol C Tables 4.2.6.8 and 6.1.1.4'
Cl Cl 0.1484 0.1585 'International Tables Vol C Tables 4.2.6.8 and 6.1.1.4'

loop_
_geom_angle_atom_site_label_1
_geom_angle_atom_site_label_2
_geom_angle_atom_site_label_3
_geom_angle
_geom_angle_site_symmetry_1
_geom_angle_site_symmetry_3
N1 Ni1 O2 95.30(10) . .
N1 Ni1 O1 92.51(11) . .
O2 Ni1 O1 79.70(9) . .
N1 Ni1 N4 79.94(11) . .
O2 Ni1 N4 170.12(9) . .
O1 Ni1 N4 91.79(10) . .
N1 Ni1 N5 169.88(12) . .
O2 Ni1 N5 91.10(10) . .
O1 Ni1 N5 96.35(11) . .
N4 Ni1 N5 94.86(11) . .
N1 Ni1 N8 91.48(12) . .
O2 Ni1 N8 97.28(10) . .
O1 Ni1 N8 175.20(9) . .
N4 Ni1 N8 91.53(11) . .
N5 Ni1 N8 79.91(12) . .
C20 O1 Ni1 113.7(2) . .
C20 O2 Ni1 113.22(19) 3_666 .
C2 N1 C3 104.0(3) . .
C2 N1 Ni1 144.6(2) . .
C3 N1 Ni1 111.2(2) . .
C2 N2 N3 111.5(3) . .
C2 N2 H1N2 124.2 . .
N3 N2 H1N2 124.2 . .
C3 N3 N2 102.4(3) . .
C8 N4 C4 117.7(3) . .
C8 N4 Ni1 126.9(2) . .
C4 N4 Ni1 115.2(2) . .
C15 N5 C14 103.7(3) . .
C15 N5 Ni1 145.1(2) . .
C14 N5 Ni1 111.2(3) . .
C15 N6 N7 111.9(3) . .
C15 N6 H1N6 124.1 . .
N7 N6 H1N6 124.1 . .
C14 N7 N6 102.1(3) . .
C9 N8 C13 117.8(3) . .
C9 N8 Ni1 128.1(2) . .
C13 N8 Ni1 114.0(3) . .
C2 C1 C18 114.6(3) . 3_666
C2 C1 H1A 108.6 . .
C18 C1 H1A 108.6 3_666 .
C2 C1 H1B 108.6 . .
C18 C1 H1B 108.6 3_666 .
H1A C1 H1B 107.6 . .
N1 C2 N2 108.2(3) . .
N1 C2 C1 126.6(3) . .
N2 C2 C1 124.9(4) . .
N3 C3 N1 113.9(3) . .
N3 C3 C4 126.2(3) . .
N1 C3 C4 119.9(3) . .
N4 C4 C5 122.5(3) . .
N4 C4 C3 113.8(3) . .
C5 C4 C3 123.6(3) . .
C4 C5 C6 118.5(4) . .
C4 C5 H5 120.7 . .
C6 C5 H5 120.7 . .
C7 C6 C5 119.5(3) . .
C7 C6 H6 120.3 . .
C5 C6 H6 120.3 . .
C6 C7 C8 118.7(4) . .
C6 C7 H7 120.7 . .
C8 C7 H7 120.7 . .
N4 C8 C7 123.1(3) . .
N4 C8 H8 118.5 . .
C7 C8 H8 118.5 . .
N8 C9 C10 123.3(4) . .
N8 C9 H9 118.3 . .
C10 C9 H9 118.3 . .
C11 C10 C9 118.5(4) . .
C11 C10 H10 120.7 . .
C9 C10 H10 120.7 . .
C10 C11 C12 119.5(4) . .
C10 C11 H11 120.2 . .
C12 C11 H11 120.2 . .
C11 C12 C13 119.0(4) . .
C11 C12 H12 120.5 . .
C13 C12 H12 120.5 . .
N8 C13 C12 121.8(4) . .
N8 C13 C14 114.5(3) . .
C12 C13 C14 123.7(3) . .
N7 C14 N5 114.4(4) . .
N7 C14 C13 125.2(3) . .
N5 C14 C13 120.4(3) . .
N5 C15 N6 107.9(4) . .
N5 C15 C16 128.0(3) . .
N6 C15 C16 124.1(4) . .
C15 C16 C17 112.9(3) . .
C15 C16 H16A 109.0 . .
C17 C16 H16A 109.0 . .
C15 C16 H16B 109.0 . .
C17 C16 H16B 109.0 . .
H16A C16 H16B 107.8 . .
C18 C17 C16 112.3(3) . .
C18 C17 H17A 109.1 . .
C16 C17 H17A 109.1 . .
C18 C17 H17B 109.1 . .
C16 C17 H17B 109.1 . .
H17A C17 H17B 107.9 . .
C17 C18 C1 112.7(4) . 3_666
C17 C18 H18A 109.1 . .
C1 C18 H18A 109.1 3_666 .
C17 C18 H18B 109.1 . .
C1 C18 H18B 109.1 3_666 .
H18A C18 H18B 107.8 . .
O2 C20 O1 126.7(3) 3_666 .
O2 C20 C20 117.2(3) 3_666 3_666
O1 C20 C20 116.1(4) . 3_666
O6 Cl1 O4 109.0(2) . .
O6 Cl1 O5 108.4(2) . .
O4 Cl1 O5 110.5(2) . .
O6 Cl1 O3 111.0(2) . .
O4 Cl1 O3 109.6(2) . .
O5 Cl1 O3 108.3(2) . .
O1S C1S C3S 123.4(5) . .
O1S C1S C2S 122.7(4) . .
C3S C1S C2S 113.9(5) . .
C1S C2S H2S1 109.5 . .
C1S C2S H2S2 109.5 . .
H2S1 C2S H2S2 109.5 . .
C1S C2S H2S3 109.5 . .
H2S1 C2S H2S3 109.5 . .
H2S2 C2S H2S3 109.5 . .
C1S C3S H3S1 109.5 . .
C1S C3S H3S2 109.5 . .
H3S1 C3S H3S2 109.5 . .
C1S C3S H3S3 109.5 . .
H3S1 C3S H3S3 109.5 . .
H3S2 C3S H3S3 109.5 . .
H2SA O2S H2SB 105(2) . .
H3SB O3S H3SA 105(2) . .

loop_
_geom_bond_atom_site_label_1
_geom_bond_atom_site_label_2
_geom_bond_distance
_geom_bond_site_symmetry_2
Ni1 N1 2.083(3) .
Ni1 O2 2.083(2) .
Ni1 O1 2.085(2) .
Ni1 N4 2.088(3) .
Ni1 N5 2.088(3) .
Ni1 N8 2.108(3) .
O1 C20 1.251(4) .
O2 C20 1.251(4) 3_666
N1 C2 1.327(5) .
N1 C3 1.371(4) .
N2 C2 1.335(5) .
N2 N3 1.354(4) .
N2 H1N2 0.8800 .
N3 C3 1.310(5) .
N4 C8 1.328(4) .
N4 C4 1.349(5) .
N5 C15 1.330(5) .
N5 C14 1.363(4) .
N6 C15 1.337(5) .
N6 N7 1.344(5) .
N6 H1N6 0.8800 .
N7 C14 1.310(5) .
N8 C9 1.332(5) .
N8 C13 1.355(5) .
C1 C2 1.495(5) .
C1 C18 1.524(5) 3_666
C1 H1A 0.9900 .
C1 H1B 0.9900 .
C3 C4 1.452(5) .
C4 C5 1.375(5) .
C5 C6 1.383(6) .
C5 H5 0.9500 .
C6 C7 1.362(6) .
C6 H6 0.9500 .
C7 C8 1.382(5) .
C7 H7 0.9500 .
C8 H8 0.9500 .
C9 C10 1.376(5) .
C9 H9 0.9500 .
C10 C11 1.371(6) .
C10 H10 0.9500 .
C11 C12 1.376(6) .
C11 H11 0.9500 .
C12 C13 1.382(5) .
C12 H12 0.9500 .
C13 C14 1.442(6) .
C15 C16 1.491(6) .
C16 C17 1.527(5) .
C16 H16A 0.9900 .
C16 H16B 0.9900 .
C17 C18 1.517(6) .
C17 H17A 0.9900 .
C17 H17B 0.9900 .
C18 C1 1.524(5) 3_666
C18 H18A 0.9900 .
C18 H18B 0.9900 .
C20 O2 1.251(4) 3_666
C20 C20 1.548(6) 3_666
O3 Cl1 1.425(3) .
O4 Cl1 1.424(3) .
O5 Cl1 1.425(3) .
O6 Cl1 1.421(3) .
O1S C1S 1.189(5) .
C1S C3S 1.479(6) .
C1S C2S 1.503(7) .
C2S H2S1 0.9800 .
C2S H2S2 0.9800 .
C2S H2S3 0.9800 .
C3S H3S1 0.9800 .
C3S H3S2 0.9800 .
C3S H3S3 0.9800 .
O2S H2SA 0.854(10) .
O2S H2SB 0.853(10) .
O3S H3SB 0.853(10) .
O3S H3SA 0.851(10) .

loop_
_geom_torsion_atom_site_label_1
_geom_torsion_atom_site_label_2
_geom_torsion_atom_site_label_3
_geom_torsion_atom_site_label_4
_geom_torsion
_geom_torsion_site_symmetry_1
_geom_torsion_site_symmetry_4
C2 N2 N3 C3 0.3(4) . .
C15 N6 N7 C14 0.1(4) . .
C3 N1 C2 N2 -2.2(4) . .
Ni1 N1 C2 N2 -175.7(3) . .
C3 N1 C2 C1 171.9(4) . .
Ni1 N1 C2 C1 -1.6(7) . .
N3 N2 C2 N1 1.2(4) . .
N3 N2 C2 C1 -173.0(3) . .
C18 C1 C2 N1 142.6(4) 3_666 .
C18 C1 C2 N2 -44.3(5) 3_666 .
N2 N3 C3 N1 -1.8(4) . .
N2 N3 C3 C4 175.2(3) . .
C2 N1 C3 N3 2.5(4) . .
Ni1 N1 C3 N3 178.5(2) . .
C2 N1 C3 C4 -174.6(3) . .
Ni1 N1 C3 C4 1.4(4) . .
C8 N4 C4 C5 -0.4(5) . .
Ni1 N4 C4 C5 -176.7(3) . .
C8 N4 C4 C3 176.2(3) . .
Ni1 N4 C4 C3 -0.1(4) . .
N3 C3 C4 N4 -177.7(4) . .
N1 C3 C4 N4 -0.9(5) . .
N3 C3 C4 C5 -1.1(6) . .
N1 C3 C4 C5 175.6(3) . .
N4 C4 C5 C6 0.6(6) . .
C3 C4 C5 C6 -175.6(4) . .
C4 C5 C6 C7 -0.4(6) . .
C5 C6 C7 C8 0.1(6) . .
C4 N4 C8 C7 0.1(5) . .
Ni1 N4 C8 C7 175.8(3) . .
C6 C7 C8 N4 0.1(6) . .
C13 N8 C9 C10 0.4(5) . .
Ni1 N8 C9 C10 177.0(3) . .
N8 C9 C10 C11 0.5(5) . .
C9 C10 C11 C12 -0.1(5) . .
C10 C11 C12 C13 -1.2(5) . .
C9 N8 C13 C12 -1.8(5) . .
Ni1 N8 C13 C12 -178.8(3) . .
C9 N8 C13 C14 177.2(3) . .
Ni1 N8 C13 C14 0.1(3) . .
C11 C12 C13 N8 2.2(5) . .
C11 C12 C13 C14 -176.7(3) . .
N6 N7 C14 N5 -0.2(4) . .
N6 N7 C14 C13 178.8(3) . .
C15 N5 C14 N7 0.2(4) . .
Ni1 N5 C14 N7 179.5(2) . .
C15 N5 C14 C13 -178.8(3) . .
Ni1 N5 C14 C13 0.5(4) . .
N8 C13 C14 N7 -179.4(3) . .
C12 C13 C14 N7 -0.5(5) . .
N8 C13 C14 N5 -0.4(4) . .
C12 C13 C14 N5 178.5(3) . .
C14 N5 C15 N6 -0.1(4) . .
Ni1 N5 C15 N6 -179.0(3) . .
C14 N5 C15 C16 -179.7(3) . .
Ni1 N5 C15 C16 1.4(6) . .
N7 N6 C15 N5 0.0(4) . .
N7 N6 C15 C16 179.6(3) . .
N5 C15 C16 C17 127.8(4) . .
N6 C15 C16 C17 -51.8(5) . .
C15 C16 C17 C18 -175.3(3) . .
C16 C17 C18 C1 76.3(4) . 3_666
Ni1 O1 C20 O2 178.7(3) . 3_666
Ni1 O1 C20 C20 -1.0(4) . 3_666
